data_2011517
loop_
_publ_author_name
'Eishima, Makoto'
'Ohba, Shigeru'
'Suzuki, Masumi'
'Nagasawa, Chiaki'
'Sugai, Takeshi'

_publ_section_title
;
 Racemic and chiral
 1-[<i>N</i>-(chloroacetyl)carbamoylamino]-2,3-dihydro-1<i>H</i>-inden-2-yl
 chloroacetate
;
_journal_issue 11
_journal_name_full 'Acta Crystallographica Section C'
_journal_page_first 1391
_journal_page_last 1393
_journal_paper_doi 10.1107/S010827010001129X
_journal_volume 56
_journal_year 2000
_chemical_formula_moiety 'C14 H14 Cl2 N2 O4'
_chemical_formula_sum 'C14 H14 Cl2 N2 O4'
_chemical_formula_weight 345.18
_chemical_melting_point 392
_space_group_IT_number 4
_symmetry_cell_setting monoclinic
_symmetry_space_group_name_Hall 'P 2yb'
_symmetry_space_group_name_H-M 'P 1 21 1'
_cell_angle_alpha 90
_cell_angle_beta 105.079(9)
_cell_angle_gamma 90
_cell_formula_units_Z 2
_cell_length_a 11.409(2)
_cell_length_b 4.595(2)
_cell_length_c 15.6670(10)
_cell_measurement_reflns_used 22
_cell_measurement_temperature 298.0(10)
_cell_measurement_theta_max 14.5
_cell_measurement_theta_min 10.4
_cell_volume 793.1(4)
_computing_cell_refinement 'MSC/AFC Diffractometer Control Software'
_computing_data_collection
;MSC/AFC Diffractometer Control Software (Molecular Structure Corporation,
 1993)
;
_computing_data_reduction 'TEXSAN (Molecular Structure Corporation, 1999)'
_computing_molecular_graphics 'ORTEPII (Johnson, 1976)'
_computing_publication_material TEXSAN
_computing_structure_refinement 'SHELXL97 (Sheldrick, 1997)'
_computing_structure_solution 'SIR92 (Altomare et al., 1994)'
_diffrn_measurement_device_type 'Rigaku AFC-7R'
_diffrn_measurement_method \w
_diffrn_radiation_type 'Mo K\a'
_diffrn_radiation_wavelength .71073
_diffrn_reflns_av_R_equivalents .029
_diffrn_reflns_limit_h_max 15
_diffrn_reflns_limit_h_min 0
_diffrn_reflns_limit_k_max 0
_diffrn_reflns_limit_k_min -6
_diffrn_reflns_limit_l_max 20
_diffrn_reflns_limit_l_min -20
_diffrn_reflns_number 2130
_diffrn_reflns_theta_max 27.5
_diffrn_reflns_theta_min 2.5
_diffrn_standards_decay_% none
_diffrn_standards_interval_count 150
_diffrn_standards_number 3
_exptl_absorpt_coefficient_mu .427
_exptl_absorpt_correction_T_max .991
_exptl_absorpt_correction_T_min .956
_exptl_absorpt_correction_type integration
_exptl_absorpt_process_details '(Coppens et al., 1965)'
_exptl_crystal_colour colourless
_exptl_crystal_density_diffrn 1.445
_exptl_crystal_density_method 'not measured'
_exptl_crystal_description needle
_exptl_crystal_size_max .70
_exptl_crystal_size_mid .02
_exptl_crystal_size_min .01
_refine_diff_density_max .24
_refine_diff_density_min -.24
_refine_ls_abs_structure_details 'Flack (1983)'
_refine_ls_abs_structure_Flack .2(2)
_refine_ls_extinction_method none
_refine_ls_goodness_of_fit_ref .97
_refine_ls_hydrogen_treatment mixed
_refine_ls_number_parameters 208
_refine_ls_number_reflns 2031
_refine_ls_R_factor_gt .057
_refine_ls_shift/su_max .001
_refine_ls_structure_factor_coef Fsqd
_refine_ls_weighting_details 'w = 1/[\s^2^(Fo^2^) + (0.0468P)^2^+] where P=(Fo^2^+2Fc^2^)/3'
_refine_ls_weighting_scheme calc
_refine_ls_wR_factor_ref .126
_reflns_number_gt 831
_reflns_number_total 2031
_reflns_threshold_expression I>2\s(I)
_cod_data_source_file gg1022.cif
_cod_data_source_block II
_cod_original_cell_volume 793.1(3)
_cod_original_sg_symbol_H-M 'P 21'
_cod_database_code 2011517
_cod_database_fobs_code 2011517

loop_
_symmetry_equiv_pos_as_xyz
x,y,z
-x,1/2+y,-z

loop_
_atom_site_label
_atom_site_fract_x
_atom_site_fract_y
_atom_site_fract_z
_atom_site_U_iso_or_equiv
_atom_site_adp_type
_atom_site_calc_flag
_atom_site_refinement_flags
_atom_site_occupancy
_atom_site_disorder_assembly
_atom_site_disorder_group
_atom_site_type_symbol
Cl1 .87870(10) -.2517(5) -.02630(10) .0793(7) Uani d . 1.00 . . Cl
Cl2 1.2476(2) .8432(8) .25360(10) .1290(10) Uani d . 1.00 . . Cl
O3 .5315(4) .6010(10) .0979(2) .079(2) Uani d . 1.00 . . O
O4 .8493(4) .1420(10) .1132(3) .067(2) Uani d . 1.00 . . O
O5 .9233(4) .7010(10) .2743(2) .0660(10) Uani d . 1.00 . . O
O6 1.0494(4) 1.0670(10) .3267(4) .086(2) Uani d . 1.00 . . O
N7 .7191(4) .5070(10) .1864(3) .051(2) Uani d . 1.00 . . N
N8 .6554(4) .294(2) .0483(3) .055(2) Uani d . 1.00 . . N
C9 .8306(5) .821(2) .3107(4) .059(2) Uani d . 1.00 . . C
C10 .8519(6) .733(3) .4082(4) .095(3) Uani d . 1.00 . . C
C11 .7438(6) .546(2) .4114(4) .064(2) Uani d . 1.00 . . C
C12 .7188(7) .411(2) .4832(4) .086(3) Uani d . 1.00 . . C
C13 .6164(8) .244(3) .4725(5) .099(3) Uani d . 1.00 . . C
C14 .5370(6) .225(3) .3902(6) .103(3) Uani d . 1.00 . . C
C15 .5595(7) .362(2) .3181(4) .080(3) Uani d . 1.00 . . C
C16 .6638(6) .522(2) .3286(4) .060(2) Uani d . 1.00 . . C
C17 .7075(5) .688(2) .2590(4) .054(2) Uani d . 1.00 . . C
C18 .6303(6) .476(2) .1124(4) .052(2) Uani d . 1.00 . . C
C19 .7592(6) .139(2) .0516(4) .053(2) Uani d . 1.00 . . C
C20 .7527(6) -.030(2) -.0331(4) .068(2) Uani d . 1.00 . . C
C21 1.0263(6) .853(2) .2851(5) .063(2) Uani d . 1.00 . . C
C22 1.1012(6) .711(3) .2308(5) .101(3) Uani d . 1.00 . . C
H7 .789(5) .36(2) .182(4) .0786(3) Uiso d . 1.00 . . H
H8 .594(5) .28(2) .007(4) .0791(3) Uiso d . 1.00 . . H
H9 .8287 1.0404 .3053 .0709 Uiso calc . 1.00 . . H
H10A .8558 .9148 .4443 .1125 Uiso calc . 1.00 . . H
H10B .9250 .6392 .4274 .1125 Uiso calc . 1.00 . . H
H12 .7727 .4470 .5403 .1036 Uiso calc . 1.00 . . H
H13 .6003 .1588 .5214 .1167 Uiso calc . 1.00 . . H
H14 .4645 .1300 .3831 .1216 Uiso calc . 1.00 . . H
H15 .5035 .3593 .2615 .0961 Uiso calc . 1.00 . . H
H17 .6524 .8565 .2368 .0661 Uiso calc . 1.00 . . H
H20A .6821 -.1339 -.0453 .0816 Uiso calc . 1.00 . . H
H20B .7470 .1198 -.0798 .0816 Uiso calc . 1.00 . . H
H22A 1.0628 .7583 .1699 .1218 Uiso calc . 1.00 . . H
H22B 1.1042 .5222 .2422 .1218 Uiso calc . 1.00 . . H

loop_
_atom_site_aniso_label
_atom_site_aniso_U_11
_atom_site_aniso_U_22
_atom_site_aniso_U_33
_atom_site_aniso_U_12
_atom_site_aniso_U_13
_atom_site_aniso_U_23
Cl1 .0660(10) .089(2) .0840(10) -.0020(10) .0206(9) -.0150(10)
Cl2 .0620(10) .229(4) .0940(10) -.029(2) .0181(10) -.025(2)
O3 .045(2) .136(6) .046(2) .020(3) -.003(2) .002(3)
O4 .050(2) .098(5) .046(2) .008(3) -.003(2) -.005(3)
O5 .047(2) .080(4) .061(3) -.001(3) .000(2) -.013(3)
O6 .074(3) .086(5) .094(4) -.026(3) .013(3) -.033(4)
N7 .043(3) .068(4) .034(3) .003(3) -.004(2) -.013(3)
N8 .033(3) .091(6) .034(3) .000(4) -.002(2) -.004(4)
C9 .051(4) .069(7) .051(4) .003(4) .001(3) .001(4)
C10 .072(4) .155(9) .049(4) -.029(7) .001(3) .002(6)
C11 .061(4) .084(6) .041(4) .011(5) .006(3) .003(4)
C12 .086(5) .133(9) .040(4) -.002(6) .015(4) .001(5)
C13 .107(6) .126(8) .072(5) -.017(8) .040(5) -.009(7)
C14 .082(5) .151(10) .086(6) -.033(8) .041(5) -.032(8)
C15 .073(5) .110(8) .062(5) -.013(6) .025(4) -.028(5)
C16 .051(4) .074(6) .054(4) .007(4) .014(3) -.014(4)
C17 .047(3) .062(6) .045(4) .008(4) .000(3) -.003(4)
C18 .049(4) .070(6) .033(3) -.008(4) .004(3) .005(4)
C19 .046(4) .072(6) .041(4) -.017(4) .008(3) -.002(4)
C20 .066(4) .087(7) .048(4) -.003(5) .007(3) .002(5)
C21 .053(4) .070(7) .056(4) -.013(5) -.003(4) -.006(5)
C22 .061(4) .150(10) .094(5) -.026(7) .024(4) -.048(7)

loop_
_atom_type_symbol
_atom_type_description
_atom_type_scat_dispersion_real
_atom_type_scat_dispersion_imag
_atom_type_scat_source
C C .003 .002 'International Tables for Crystallography (1992, Vol. C)'
H H .000 .000 'International Tables for Crystallography (1992, Vol. C)'
Cl Cl .148 .159 'International Tables for Crystallography (1992, Vol. C)'
N N .006 .003 'International Tables for Crystallography (1992, Vol. C)'
O O .011 .006 'International Tables for Crystallography (1992, Vol. C)'

loop_
_geom_angle_atom_site_label_1
_geom_angle_atom_site_label_2
_geom_angle_atom_site_label_3
_geom_angle
_geom_angle_publ_flag
C9 O5 C21 117.6(6) no
C17 N7 C18 122.9(6) no
C17 N7 H7 130(3) no
C18 N7 H7 107(3) no
C18 N8 C19 128.6(5) no
C18 N8 H8 109(5) no
C19 N8 H8 123(5) no
O5 C9 C10 110.6(5) no
O5 C9 C17 107.6(5) no
O5 C9 H9 110.5 no
C10 C9 C17 107.7(6) no
C10 C9 H9 109.9 no
C17 C9 H9 110.6 no
C9 C10 C11 105.2(5) no
C9 C10 H10A 108.2 no
C9 C10 H10B 110.1 no
C11 C10 H10A 111.7 no
C11 C10 H10B 113.8 no
H10A C10 H10B 107.6 no
C10 C11 C12 128.8(5) no
C10 C11 C16 111.1(6) no
C12 C11 C16 120.1(7) no
C11 C12 C13 120.2(6) no
C11 C12 H12 117.6 no
C13 C12 H12 122.1 no
C12 C13 C14 119.0(9) no
C12 C13 H13 118.9 no
C14 C13 H13 122.0 no
C13 C14 C15 121.7(9) no
C13 C14 H14 119.9 no
C15 C14 H14 118.3 no
C14 C15 C16 119.2(6) no
C14 C15 H15 122.6 no
C16 C15 H15 118.1 no
C11 C16 C15 119.8(7) no
C11 C16 C17 111.9(6) no
C15 C16 C17 128.3(5) no
N7 C17 C9 112.5(5) no
N7 C17 C16 113.1(6) no
N7 C17 H17 110.5 no
C9 C17 C16 104.1(5) no
C9 C17 H17 106.2 no
C16 C17 H17 110.1 no
O3 C18 N7 124.2(6) no
O3 C18 N8 119.8(5) no
N7 C18 N8 116.0(6) no
O4 C19 N8 124.6(6) no
O4 C19 C20 122.6(6) no
N8 C19 C20 112.8(5) no
Cl1 C20 C19 113.2(4) no
Cl1 C20 H20A 112.3 no
Cl1 C20 H20B 110.2 no
C19 C20 H20A 106.8 no
C19 C20 H20B 105.4 no
H20A C20 H20B 108.7 no
O5 C21 O6 124.8(7) no
O5 C21 C22 108.1(7) no
O6 C21 C22 127.0(8) no
Cl2 C22 C21 113.1(7) no
Cl2 C22 H22A 106.8 no
Cl2 C22 H22B 108.6 no
C21 C22 H22A 106.4 no
C21 C22 H22B 108.1 no
H22A C22 H22B 113.9 no

loop_
_geom_bond_atom_site_label_1
_geom_bond_atom_site_label_2
_geom_bond_site_symmetry_1
_geom_bond_site_symmetry_2
_geom_bond_distance
_geom_bond_publ_flag
Cl1 C20 . . 1.741(8) yes
Cl2 C22 . . 1.726(8) yes
O3 C18 . . 1.231(8) no
O4 C19 . . 1.214(6) no
O5 C9 . . 1.435(8) no
O5 C21 . . 1.339(9) no
O6 C21 . . 1.170(10) no
N7 C17 . . 1.441(9) no
N7 C18 . . 1.333(7) no
N7 H7 . . 1.05(7) no
N8 C18 . . 1.394(10) no
N8 C19 . . 1.371(9) no
N8 H8 . . .82(5) no
C9 C10 . . 1.537(9) no
C9 C17 . . 1.552(8) no
C9 H9 . . 1.013 no
C10 C11 . . 1.510(10) no
C10 H10A . . 1.005 no
C10 H10B . . .917 no
C11 C12 . . 1.380(10) no
C11 C16 . . 1.383(8) no
C12 C13 . . 1.370(10) no
C12 H12 . . .959 no
C13 C14 . . 1.370(10) no
C13 H13 . . .920 no
C14 C15 . . 1.370(10) no
C14 H14 . . .917 no
C15 C16 . . 1.370(10) no
C15 H15 . . .949 no
C16 C17 . . 1.520(10) no
C17 H17 . . 1.002 no
C19 C20 . . 1.522(10) no
C20 H20A . . .912 no
C20 H20B . . .996 no
C21 C22 . . 1.500(10) no
C22 H22A . . .966 no
C22 H22B . . .883 no

loop_
_geom_hbond_atom_site_label_D
_geom_hbond_atom_site_label_H
_geom_hbond_atom_site_label_A
_geom_hbond_site_symmetry_A
_geom_hbond_distance_DH
_geom_hbond_distance_HA
_geom_hbond_distance_DA
_geom_hbond_angle_DHA
N7 H7 O4 . 1.05(7) 1.75(7) 2.688(8) 146(4)
N8 H8 O3 2_645 .82(5) 2.05(6) 2.837(6) 159(8)

loop_
_geom_torsion_atom_site_label_1
_geom_torsion_atom_site_label_2
_geom_torsion_atom_site_label_3
_geom_torsion_atom_site_label_4
_geom_torsion
_geom_torsion_publ_flag
C9 O5 C21 C22 -171.7(6) yes
C9 C17 N7 C18 -149.4(7) yes
C17 N7 C18 N8 180.0(7) yes
C17 C9 O5 C21 156.6(6) yes

loop_
_cod_related_entry_id
_cod_related_entry_database
_cod_related_entry_code
1 ChemSpider 9454397
